data_4029622
loop_
_publ_author_name
'Amat, Mercedes'
'Santos, Maria M. M.'
'Bassas, Oriol'
'Llor, N\'uria'
'Escolano, Carmen'
'G\'omez-Esqu\'e, Arantxa'
'Molins, Elies'
'Allin, Steven M.'
'McKee, Vickie'
'Bosch, Joan'

_publ_section_title
;
 Straightforward methodology for the enantioselective synthesis of
 benzo[a]- and indolo[2,3-a]quinolizidines.
;
_journal_issue 14
_journal_name_full 'The Journal of organic chemistry'
_journal_page_first 5193
_journal_page_last 5201
_journal_paper_doi 10.1021/jo070539g
_journal_volume 72
_journal_year 2007
_chemical_absolute_configuration syn
_chemical_compound_source 'synthesis as described'
_chemical_formula_moiety 'C20 H24 N2 O4'
_chemical_formula_sum 'C20 H24 N2 O4'
_chemical_formula_weight 712.82
_chemical_name_systematic
;
 ?
;
_space_group_IT_number 4
_symmetry_cell_setting monoclinic
_symmetry_Int_Tables_number 4
_symmetry_space_group_name_Hall 'P 2yb'
_symmetry_space_group_name_H-M 'P 1 21 1'
_atom_sites_solution_hydrogens geom
_atom_sites_solution_primary direct
_atom_sites_solution_secondary difmap
_audit_conform_dict_location ftp://ftp.iucr.org/pub/cif_core.dic
_audit_conform_dict_name cif_core.dic
_audit_conform_dict_version 2.2
_audit_creation_date 2003-10-16T18:24:10-00:00
_audit_creation_method 'WinGX routine CIF_UPDATE'
_cell_angle_alpha 90
_cell_angle_beta 114.81(3)
_cell_angle_gamma 90
_cell_formula_units_Z 4
_cell_length_a 8.227(3)
_cell_length_b 28.911(9)
_cell_length_c 8.895(3)
_cell_measurement_reflns_used 0
_cell_measurement_temperature 294(2)
_cell_measurement_theta_max 0
_cell_measurement_theta_min 0
_cell_measurement_wavelength 0.71073
_cell_volume 1920.4(12)
_computing_cell_refinement 'CAD4 Express (Enraf Nonius, 1994)'
_computing_data_collection 'CAD4 Express (Enraf Nonius, 1994)'
_computing_data_reduction 'XCAD4 (Harms & Wocadlo, 1995)'
_computing_molecular_graphics 'Ortep-3 for Windows (Farrugia, 1997)'
_computing_publication_material 'WinGX publication routines (Farrugia, 1999)'
_computing_structure_refinement 'SHELXL-97 (Sheldrick, 1997)'
_computing_structure_solution 'SHELXS-97 (Sheldrick, 1997)'
_diffrn_ambient_temperature 294(2)
_diffrn_detector 'scintillation LiI'
_diffrn_detector_dtime 1.195
_diffrn_measured_fraction_theta_full 0.929
_diffrn_measured_fraction_theta_max 0.929
_diffrn_measurement_device '\k-geometry diffractometer'
_diffrn_measurement_device_type 'Enraf Nonius CAD4'
_diffrn_measurement_method 'non-profiled omega scans'
_diffrn_orient_matrix_type
;
  x-axis points to radiation source
  the matrix is specified in reciprocal space
;
_diffrn_orient_matrix_UB_11 0.023897
_diffrn_orient_matrix_UB_12 0.028762
_diffrn_orient_matrix_UB_13 0.068458
_diffrn_orient_matrix_UB_21 0.053889
_diffrn_orient_matrix_UB_22 -0.018989
_diffrn_orient_matrix_UB_23 0.103268
_diffrn_orient_matrix_UB_31 0.120137
_diffrn_orient_matrix_UB_32 0.002833
_diffrn_orient_matrix_UB_33 -0.001924
_diffrn_radiation_monochromator graphite
_diffrn_radiation_probe x-ray
_diffrn_radiation_type MoK\a
_diffrn_radiation_wavelength 0.71073
_diffrn_reflns_av_R_equivalents 0.0505
_diffrn_reflns_av_unetI/netI 0.0246
_diffrn_reflns_limit_h_max 10
_diffrn_reflns_limit_h_min -11
_diffrn_reflns_limit_k_max 0
_diffrn_reflns_limit_k_min -34
_diffrn_reflns_limit_l_max 10
_diffrn_reflns_limit_l_min 0
_diffrn_reflns_number 5609
_diffrn_reflns_theta_full 29.99
_diffrn_reflns_theta_max 29.99
_diffrn_reflns_theta_min 1.41
_diffrn_source 'Enraf Nonius FR590'
_diffrn_standards_decay_% 0
_diffrn_standards_interval_time 60
_diffrn_standards_number 3
_exptl_absorpt_coefficient_mu 0.086
_exptl_absorpt_correction_T_max 0.988
_exptl_absorpt_correction_T_min 0.9501
_exptl_absorpt_correction_type refdelf
_exptl_absorpt_process_details
;
        (See: Walker, N. & Stuart, D. (1983) Acta Cryst. A39, 158-166)
;
_exptl_crystal_colour colorless
_exptl_crystal_density_diffrn 1.233
_exptl_crystal_density_method 'not measured'
_exptl_crystal_description prism
_exptl_crystal_F_000 760
_exptl_crystal_size_max 0.6
_exptl_crystal_size_mid 0.15
_exptl_crystal_size_min 0.14
_refine_diff_density_max 0.305
_refine_diff_density_min -0.343
_refine_diff_density_rms 0.042
_refine_ls_abs_structure_details 'Flack H D (1983), Acta Cryst. A39, 876-881'
_refine_ls_abs_structure_Flack -1(2)
_refine_ls_extinction_coef 0.0038(16)
_refine_ls_extinction_expression Fc^*^=kFc[1+0.001xFc^2^\l^3^/sin(2\q)]^-1/4^
_refine_ls_extinction_method SHELXL
_refine_ls_goodness_of_fit_ref 1.044
_refine_ls_hydrogen_treatment calcd
_refine_ls_matrix_type full
_refine_ls_number_parameters 472
_refine_ls_number_reflns 5308
_refine_ls_number_restraints 171
_refine_ls_restrained_S_all 1.074
_refine_ls_R_factor_all 0.1165
_refine_ls_R_factor_gt 0.0612
_refine_ls_shift/su_max 0.001
_refine_ls_shift/su_mean 0
_refine_ls_structure_factor_coef Fsqd
_refine_ls_weighting_details 'calc w=1/[\s^2^(Fo^2^)+(0.0905P)^2^+0.5452P] where P=(Fo^2^+2Fc^2^)/3'
_refine_ls_weighting_scheme calc
_refine_ls_wR_factor_gt 0.1624
_refine_ls_wR_factor_ref 0.2041
_reflns_number_gt 3399
_reflns_number_total 5308
_reflns_threshold_expression >2sigma(I)
_cod_data_source_file jo070539grom20070315_094501.cif
_cod_data_source_block jb34
_cod_original_cell_volume 1920.4(11)
_cod_original_sg_symbol_H-M 'P 21'
_cod_database_code 4029622
_diffrn_standards_decay_corr_max 1
_diffrn_standards_decay_corr_min 1

loop_
_symmetry_equiv_pos_as_xyz
'x, y, z'
'-x, y+1/2, -z'

loop_
_atom_site_label
_atom_site_type_symbol
_atom_site_fract_x
_atom_site_fract_y
_atom_site_fract_z
_atom_site_U_iso_or_equiv
_atom_site_adp_type
_atom_site_occupancy
_atom_site_symmetry_multiplicity
_atom_site_calc_flag
_atom_site_refinement_flags
O1 O 0.4258(8) 0.06806(15) -0.0755(8) 0.1139(15) Uani 1 1 d U
C2 C 0.2642(11) 0.0645(2) -0.2217(11) 0.107(2) Uani 1 1 d U
H2A H 0.289 0.0636 -0.3191 0.128 Uiso 1 1 calc R
H2B H 0.1864 0.0906 -0.2312 0.128 Uiso 1 1 calc R
C3 C 0.1772(7) 0.01922(17) -0.2036(6) 0.0700(11) Uani 1 1 d U
H3 H 0.113 0.0044 -0.3117 0.084 Uiso 1 1 calc R
N4 N 0.3415(5) -0.00634(14) -0.1034(5) 0.0665(9) Uani 1 1 d U
C5 C 0.3476(7) -0.05010(18) -0.0547(7) 0.0766(13) Uani 1 1 d U
O5 O 0.2118(5) -0.07433(13) -0.0999(5) 0.0895(12) Uani 1 1 d U
C6 C 0.5304(8) -0.0682(3) 0.0581(10) 0.115(2) Uani 1 1 d U
H6A H 0.5253 -0.0783 0.1601 0.138 Uiso 1 1 calc R
H6B H 0.5532 -0.0955 0.0064 0.138 Uiso 1 1 calc R
C7 C 0.6865(11) -0.0370(4) 0.1029(12) 0.144(3) Uani 1 1 d U
H7A H 0.7351 -0.0401 0.0212 0.172 Uiso 1 1 calc R
H7B H 0.7786 -0.0464 0.2092 0.172 Uiso 1 1 calc R
C8 C 0.6389(10) 0.0133(3) 0.1123(9) 0.115(2) Uani 1 1 d U
H8 H 0.5862 0.0161 0.1923 0.138 Uiso 1 1 calc R
C8A C 0.4977(8) 0.02450(19) -0.0582(7) 0.0832(14) Uani 1 1 d U
H8A H 0.549 0.0205 -0.1389 0.1 Uiso 1 1 calc R
C30 C 0.0545(7) 0.02602(18) -0.1171(6) 0.0724(12) Uani 1 1 d U
H30A H 0.0417 -0.003 -0.0684 0.087 Uiso 1 1 calc R
H30B H 0.1068 0.0485 -0.0286 0.087 Uiso 1 1 calc R
C31 C -0.1253(7) 0.04254(17) -0.2371(6) 0.0701(11) Uani 1 1 d U
C32 C -0.2704(7) 0.01453(17) -0.3446(7) 0.0712(11) Uani 1 1 d U
C33 C -0.2961(9) -0.0330(2) -0.3610(9) 0.0953(18) Uani 1 1 d U
H33 H -0.2067 -0.0533 -0.2956 0.114 Uiso 1 1 calc R
C34 C -0.4574(12) -0.0492(3) -0.4763(12) 0.131(3) Uani 1 1 d U
H34 H -0.4771 -0.081 -0.4876 0.157 Uiso 1 1 calc R
C35 C -0.5902(12) -0.0197(3) -0.5755(12) 0.131(3) Uani 1 1 d U
H35 H -0.6963 -0.032 -0.6541 0.157 Uiso 1 1 calc R
C36 C -0.5707(9) 0.0269(3) -0.5616(9) 0.0971(17) Uani 1 1 d U
H36 H -0.6616 0.0467 -0.6276 0.116 Uiso 1 1 calc R
C37 C -0.4095(8) 0.04351(19) -0.4448(7) 0.0762(12) Uani 1 1 d U
N38 N -0.3526(8) 0.08805(17) -0.4006(7) 0.0909(14) Uani 1 1 d U
H38 H -0.4129 0.1127 -0.4437 0.109 Uiso 1 1 calc R
C39 C -0.1838(9) 0.0867(2) -0.2766(8) 0.0851(14) Uani 1 1 d U
H39 H -0.1172 0.1127 -0.2256 0.102 Uiso 1 1 calc R
C81 C 0.7969(14) 0.0453(4) 0.1628(12) 0.154(3) Uani 1 1 d U
H81A H 0.9026 0.0263 0.1903 0.185 Uiso 1 1 calc R
H81B H 0.7826 0.0632 0.0658 0.185 Uiso 1 1 calc R
C82 C 0.8325(12) 0.0751(3) 0.2872(10) 0.117(2) Uani 1 1 d U
H82A H 0.8515 0.0571 0.3852 0.14 Uiso 1 1 calc R
H82B H 0.7253 0.0934 0.2617 0.14 Uiso 1 1 calc R
C83 C 0.9818(9) 0.1073(2) 0.3321(7) 0.0820(14) Uani 1 1 d U
O83 O 1.0894(7) 0.10842(19) 0.2725(7) 0.1197(17) Uani 1 1 d U
C84 C 1.1230(12) 0.1720(3) 0.4935(10) 0.122(3) Uani 1 1 d U
H84A H 1.237 0.1572 0.5508 0.183 Uiso 1 1 calc R
H84B H 1.1042 0.1938 0.5662 0.183 Uiso 1 1 calc R
H84C H 1.1212 0.188 0.3982 0.183 Uiso 1 1 calc R
O84 O 0.9844(7) 0.13803(19) 0.4421(6) 0.1128(16) Uani 1 1 d U
O1' O 0.2943(5) 0.30479(11) 0.1880(4) 0.0679(8) Uani 1 1 d U
C2' C 0.3049(7) 0.30818(18) 0.3526(5) 0.0699(12) Uani 1 1 d U
H2'1 H 0.1867 0.3069 0.3518 0.084 Uiso 1 1 calc R
H2'2 H 0.363 0.3367 0.4053 0.084 Uiso 1 1 calc R
C3' C 0.4162(6) 0.26642(16) 0.4412(5) 0.0594(9) Uani 1 1 d U
H3' H 0.376 0.2543 0.5227 0.071 Uiso 1 1 calc R
N4' N 0.3693(5) 0.23480(13) 0.3024(4) 0.0588(8) Uani 1 1 d U
C5' C 0.4281(7) 0.19086(16) 0.3153(6) 0.0673(11) Uani 1 1 d U
O5' O 0.5141(5) 0.17317(12) 0.4531(5) 0.0852(11) Uani 1 1 d U
C6' C 0.3864(8) 0.16449(17) 0.1596(7) 0.0807(14) Uani 1 1 d U
H6'1 H 0.3276 0.1359 0.165 0.097 Uiso 1 1 calc R
H6'2 H 0.4983 0.1564 0.1544 0.097 Uiso 1 1 calc R
C7' C 0.2691(8) 0.18933(19) 0.0007(7) 0.0809(14) Uani 1 1 d U
H7'1 H 0.1447 0.1828 -0.0243 0.097 Uiso 1 1 calc R
H7'2 H 0.2935 0.1768 -0.0889 0.097 Uiso 1 1 calc R
C8' C 0.2944(6) 0.24164(17) 0.0051(5) 0.0641(10) Uani 1 1 d U
H8' H 0.4197 0.2485 0.0296 0.077 Uiso 1 1 calc R
C8A' C 0.2553(6) 0.25791(15) 0.1463(5) 0.0585(9) Uani 1 1 d U
H8A' H 0.1292 0.252 0.121 0.07 Uiso 1 1 calc R
C30' C 0.6162(6) 0.27690(17) 0.5227(5) 0.0634(10) Uani 1 1 d U
H30C H 0.6825 0.2489 0.5257 0.076 Uiso 1 1 calc R
H30D H 0.6442 0.2996 0.4567 0.076 Uiso 1 1 calc R
C31' C 0.6743(6) 0.29501(15) 0.6953(5) 0.0610(10) Uani 1 1 d U
C32' C 0.7034(5) 0.26778(15) 0.8379(5) 0.0579(9) Uani 1 1 d U
C33' C 0.6982(7) 0.21990(18) 0.8637(7) 0.0720(12) Uani 1 1 d U
H33' H 0.6661 0.1992 0.7758 0.086 Uiso 1 1 calc R
C34' C 0.7416(8) 0.2047(2) 1.0207(8) 0.0891(16) Uani 1 1 d U
H34' H 0.7427 0.173 1.0396 0.107 Uiso 1 1 calc R
C35' C 0.7841(8) 0.2348(3) 1.1537(8) 0.0941(17) Uani 1 1 d U
H35' H 0.809 0.223 1.2584 0.113 Uiso 1 1 calc R
C36' C 0.7898(6) 0.2806(2) 1.1327(6) 0.0796(14) Uani 1 1 d U
H36' H 0.8186 0.3008 1.2216 0.096 Uiso 1 1 calc R
C37' C 0.7512(6) 0.29733(18) 0.9737(6) 0.0666(11) Uani 1 1 d U
N38' N 0.7519(6) 0.34118(15) 0.9174(5) 0.0767(11) Uani 1 1 d U
H38' H 0.7778 0.3658 0.9769 0.092 Uiso 1 1 calc R
C39' C 0.7047(7) 0.33949(17) 0.7508(6) 0.0739(12) Uani 1 1 d U
H39' H 0.6946 0.3652 0.6844 0.089 Uiso 1 1 calc R
C81' C 0.1749(7) 0.26327(19) -0.1598(6) 0.0725(12) Uani 1 1 d U
H81C H 0.1947 0.2472 -0.2463 0.087 Uiso 1 1 calc R
H81D H 0.0512 0.258 -0.1791 0.087 Uiso 1 1 calc R
C82' C 0.1996(8) 0.3138(2) -0.1769(6) 0.0837(15) Uani 1 1 d U
H82C H 0.1695 0.3305 -0.0976 0.1 Uiso 1 1 calc R
H82D H 0.3245 0.3198 -0.151 0.1 Uiso 1 1 calc R
C83' C 0.0867(7) 0.3311(2) -0.3467(6) 0.0749(13) Uani 1 1 d U
O83' O 0.0181(6) 0.30696(18) -0.4675(4) 0.0992(13) Uani 1 1 d U
C84' C -0.0337(12) 0.3963(3) -0.5141(9) 0.130(3) Uani 1 1 d U
H84D H 0.027 0.3919 -0.5846 0.194 Uiso 1 1 calc R
H84E H -0.0493 0.4287 -0.5018 0.194 Uiso 1 1 calc R
H84F H -0.1487 0.3815 -0.5625 0.194 Uiso 1 1 calc R
O84' O 0.0718(8) 0.37615(17) -0.3531(5) 0.1155(17) Uani 1 1 d U

loop_
_atom_site_aniso_label
_atom_site_aniso_U_11
_atom_site_aniso_U_22
_atom_site_aniso_U_33
_atom_site_aniso_U_23
_atom_site_aniso_U_13
_atom_site_aniso_U_12
O1 0.127(3) 0.075(2) 0.176(4) -0.028(3) 0.099(3) -0.023(2)
C2 0.131(5) 0.075(3) 0.156(5) 0.030(4) 0.103(4) 0.017(3)
C3 0.091(3) 0.061(2) 0.073(3) 0.011(2) 0.049(2) 0.017(2)
N4 0.072(2) 0.062(2) 0.069(2) 0.0039(17) 0.0337(18) -0.0013(17)
C5 0.076(3) 0.065(3) 0.077(3) 0.005(2) 0.020(2) -0.004(2)
O5 0.085(2) 0.064(2) 0.095(3) 0.0110(18) 0.014(2) -0.0068(18)
C6 0.078(4) 0.116(5) 0.118(5) 0.032(4) 0.009(3) 0.009(3)
C7 0.090(4) 0.161(6) 0.131(6) 0.045(6) -0.002(4) -0.021(4)
C8 0.103(4) 0.165(5) 0.083(3) -0.026(4) 0.045(3) -0.054(4)
C8A 0.101(3) 0.075(3) 0.100(4) -0.017(3) 0.068(3) -0.016(3)
C30 0.089(3) 0.070(3) 0.071(3) 0.002(2) 0.048(2) 0.003(2)
C31 0.090(3) 0.062(3) 0.079(3) 0.005(2) 0.056(2) 0.010(2)
C32 0.085(3) 0.065(2) 0.081(3) 0.006(2) 0.052(2) 0.014(2)
C33 0.094(4) 0.066(3) 0.122(5) 0.002(3) 0.041(3) 0.013(3)
C34 0.114(5) 0.083(4) 0.170(8) -0.018(4) 0.034(5) 0.001(4)
C35 0.099(5) 0.124(6) 0.147(7) -0.014(5) 0.031(4) 0.010(4)
C36 0.090(4) 0.110(4) 0.101(4) 0.012(3) 0.050(3) 0.033(3)
C37 0.088(3) 0.076(3) 0.088(3) 0.013(2) 0.059(3) 0.022(2)
N38 0.108(4) 0.077(3) 0.104(3) 0.019(2) 0.061(3) 0.028(2)
C39 0.105(4) 0.067(3) 0.102(4) 0.004(3) 0.062(3) 0.011(3)
C81 0.147(6) 0.213(7) 0.134(6) -0.072(5) 0.090(5) -0.094(5)
C82 0.136(5) 0.124(5) 0.119(5) -0.032(4) 0.082(4) -0.043(4)
C83 0.090(4) 0.080(3) 0.086(3) -0.002(3) 0.047(3) -0.011(3)
O83 0.093(3) 0.130(4) 0.158(4) -0.039(3) 0.075(3) -0.023(3)
C84 0.134(6) 0.119(6) 0.106(5) -0.029(4) 0.043(4) -0.045(5)
O84 0.128(4) 0.118(4) 0.114(3) -0.033(3) 0.073(3) -0.041(3)
O1' 0.0797(19) 0.0637(18) 0.0542(15) -0.0030(13) 0.0223(14) 0.0083(15)
C2' 0.072(3) 0.077(3) 0.057(2) -0.008(2) 0.024(2) 0.014(2)
C3' 0.061(2) 0.065(2) 0.052(2) -0.0023(17) 0.0238(16) 0.0011(18)
N4' 0.0573(18) 0.0624(19) 0.0528(17) -0.0010(14) 0.0192(14) 0.0023(15)
C5' 0.068(3) 0.056(2) 0.074(3) 0.0020(19) 0.025(2) 0.001(2)
O5' 0.090(2) 0.066(2) 0.083(2) 0.0123(17) 0.0204(19) 0.0111(18)
C6' 0.102(4) 0.054(2) 0.090(3) -0.008(2) 0.044(3) -0.001(2)
C7' 0.092(4) 0.074(3) 0.072(3) -0.019(2) 0.029(3) -0.004(3)
C8' 0.064(2) 0.071(3) 0.058(2) -0.0051(18) 0.0251(18) 0.001(2)
C8A' 0.058(2) 0.059(2) 0.056(2) -0.0018(16) 0.0212(16) 0.0010(17)
C30' 0.061(2) 0.070(3) 0.060(2) -0.0030(19) 0.0260(18) -0.0047(19)
C31' 0.057(2) 0.061(2) 0.058(2) -0.0010(17) 0.0169(17) 0.0047(18)
C32' 0.052(2) 0.061(2) 0.059(2) -0.0006(17) 0.0214(17) 0.0000(17)
C33' 0.075(3) 0.065(3) 0.080(3) 0.009(2) 0.037(2) 0.005(2)
C34' 0.083(4) 0.090(4) 0.096(4) 0.035(3) 0.040(3) 0.020(3)
C35' 0.072(3) 0.140(5) 0.071(3) 0.034(3) 0.031(3) 0.019(3)
C36' 0.057(2) 0.120(4) 0.055(2) -0.004(3) 0.0165(19) 0.007(3)
C37' 0.052(2) 0.083(3) 0.058(2) -0.007(2) 0.0175(17) 0.006(2)
N38' 0.072(2) 0.072(2) 0.073(2) -0.0145(19) 0.0187(19) -0.006(2)
C39' 0.076(3) 0.063(3) 0.071(3) -0.002(2) 0.019(2) -0.001(2)
C81' 0.074(3) 0.083(3) 0.053(2) -0.008(2) 0.020(2) -0.007(2)
C82' 0.091(4) 0.087(3) 0.059(3) 0.005(2) 0.018(2) -0.011(3)
C83' 0.069(3) 0.100(4) 0.054(2) 0.005(2) 0.024(2) -0.009(3)
O83' 0.106(3) 0.129(4) 0.0543(19) -0.006(2) 0.0257(19) -0.008(3)
C84' 0.140(7) 0.132(7) 0.088(4) 0.041(4) 0.020(4) 0.010(5)
O84' 0.147(4) 0.102(3) 0.070(2) 0.019(2) 0.019(2) -0.010(3)

loop_
_atom_type_symbol
_atom_type_description
_atom_type_scat_dispersion_real
_atom_type_scat_dispersion_imag
_atom_type_scat_source
C C 0.0033 0.0016 'International Tables Vol C Tables 4.2.6.8 and 6.1.1.4'
H H 0 0 'International Tables Vol C Tables 4.2.6.8 and 6.1.1.4'
N N 0.0061 0.0033 'International Tables Vol C Tables 4.2.6.8 and 6.1.1.4'
O O 0.0106 0.006 'International Tables Vol C Tables 4.2.6.8 and 6.1.1.4'

loop_
_geom_angle_atom_site_label_1
_geom_angle_atom_site_label_2
_geom_angle_atom_site_label_3
_geom_angle
C8A O1 C2 103.3(5)
O1 C2 C3 105.4(5)
N4 C3 C30 113.3(4)
N4 C3 C2 98.2(5)
C30 C3 C2 112.5(4)
C5 N4 C3 125.1(4)
C5 N4 C8A 125.2(5)
C3 N4 C8A 109.6(4)
O5 C5 N4 121.9(5)
O5 C5 C6 122.2(5)
N4 C5 C6 115.9(5)
C7 C6 C5 118.5(6)
C6 C7 C8 112.6(8)
C81 C8 C8A 111.9(7)
C81 C8 C7 113.4(8)
C8A C8 C7 104.9(6)
O1 C8A N4 103.8(5)
O1 C8A C8 115.0(6)
N4 C8A C8 111.1(5)
C31 C30 C3 110.4(4)
C39 C31 C32 104.7(5)
C39 C31 C30 128.5(5)
C32 C31 C30 126.6(4)
C33 C32 C37 118.6(6)
C33 C32 C31 132.8(5)
C37 C32 C31 108.6(5)
C34 C33 C32 118.3(6)
C33 C34 C35 121.6(7)
C36 C35 C34 121.8(8)
C35 C36 C37 117.0(6)
N38 C37 C36 130.3(5)
N38 C37 C32 106.9(5)
C36 C37 C32 122.8(6)
C39 N38 C37 108.3(5)
C31 C39 N38 111.5(6)
C82 C81 C8 120.4(7)
C81 C82 C83 120.4(7)
O83 C83 O84 121.5(6)
O83 C83 C82 125.9(6)
O84 C83 C82 112.6(5)
C83 O84 C84 117.7(5)
C8A' O1' C2' 104.2(3)
O1' C2' C3' 103.9(3)
N4' C3' C2' 99.9(3)
N4' C3' C30' 112.2(4)
C2' C3' C30' 112.6(4)
C5' N4' C3' 124.3(4)
C5' N4' C8A' 125.0(4)
C3' N4' C8A' 110.7(3)
O5' C5' N4' 120.6(5)
O5' C5' C6' 121.4(4)
N4' C5' C6' 117.9(4)
C5' C6' C7' 115.6(4)
C6' C7' C8' 114.8(4)
C8A' C8' C81' 113.7(4)
C8A' C8' C7' 105.0(4)
C81' C8' C7' 111.0(4)
O1' C8A' N4' 101.8(3)
O1' C8A' C8' 114.8(4)
N4' C8A' C8' 111.9(4)
C31' C30' C3' 111.9(4)
C39' C31' C32' 105.2(4)
C39' C31' C30' 129.2(4)
C32' C31' C30' 125.5(4)
C37' C32' C33' 118.6(4)
C37' C32' C31' 108.3(4)
C33' C32' C31' 133.1(4)
C34' C33' C32' 118.2(5)
C33' C34' C35' 122.3(6)
C36' C35' C34' 120.7(5)
C35' C36' C37' 118.4(5)
N38' C37' C32' 107.1(4)
N38' C37' C36' 131.2(5)
C32' C37' C36' 121.7(5)
C37' N38' C39' 108.8(4)
C31' C39' N38' 110.6(4)
C82' C81' C8' 116.2(4)
C83' C82' C81' 112.3(5)
O83' C83' O84' 122.6(5)
O83' C83' C82' 124.6(6)
O84' C83' C82' 112.8(5)
C83' O84' C84' 116.7(6)

loop_
_geom_bond_atom_site_label_1
_geom_bond_atom_site_label_2
_geom_bond_distance
O1 C8A 1.372(7)
O1 C2 1.420(10)
C2 C3 1.532(8)
C3 N4 1.468(6)
C3 C30 1.518(7)
N4 C5 1.331(6)
N4 C8A 1.475(7)
C5 O5 1.234(6)
C5 C6 1.509(8)
C6 C7 1.480(11)
C7 C8 1.519(13)
C8 C81 1.503(10)
C8 C8A 1.509(10)
C30 C31 1.494(7)
C31 C39 1.358(7)
C31 C32 1.427(8)
C32 C33 1.388(8)
C32 C37 1.397(7)
C33 C34 1.375(10)
C34 C35 1.375(12)
C35 C36 1.356(11)
C36 C37 1.383(9)
C37 N38 1.370(8)
N38 C39 1.364(9)
C81 C82 1.334(10)
C82 C83 1.457(9)
C83 O83 1.208(7)
C83 O84 1.316(7)
C84 O84 1.428(8)
O1' C8A' 1.406(5)
O1' C2' 1.433(5)
C2' C3' 1.520(6)
C3' N4' 1.452(5)
C3' C30' 1.525(6)
N4' C5' 1.347(6)
N4' C8A' 1.470(5)
C5' O5' 1.240(6)
C5' C6' 1.490(7)
C6' C7' 1.517(8)
C7' C8' 1.525(7)
C8' C8A' 1.497(6)
C8' C81' 1.516(7)
C30' C31' 1.498(6)
C31' C39' 1.362(7)
C31' C32' 1.425(6)
C32' C37' 1.395(6)
C32' C33' 1.407(7)
C33' C34' 1.362(8)
C34' C35' 1.389(10)
C35' C36' 1.342(9)
C36' C37' 1.399(7)
C37' N38' 1.364(7)
N38' C39' 1.366(7)
C81' C82' 1.491(8)
C82' C83' 1.490(7)
C83' O83' 1.205(6)
C83' O84' 1.306(7)
C84' O84' 1.449(8)

_cod_duplicate_entry 4023984
